data_7001402
loop_
_publ_author_name
'B\'elomb\'e, M. M.'
'Nenwa, J.'
'Mbiangu\'e, Y. A.'
'Majoumo-Mb\'e, F.'
'L\"onnecke, P.'
'Hey-Hawkins, E.'

_publ_section_title
;
 Hydrogen-bonded pillars of alternating chiral complex cations and
 anions: 1. Synthesis, characterization, X-ray structure and thermal
 stability of catena-{[Co(H2oxado)3][Cr(C2O4)3]&#x00B7;5H2O} and of its
 precursor (H3oxado)[Co(H2oxado)3](SO4)2&#x00B7;2H2O
;
_journal_issue 23
_journal_name_full 'Dalton Transactions'
_journal_page_first 4519
_journal_page_last 4525
_journal_paper_doi 10.1039/b818793b
_journal_year 2009
_chemical_formula_sum 'C8 H29 Co N16 O18 S2'
_chemical_formula_weight 760.52
_chemical_name_systematic
;
?
;
_space_group_IT_number 2
_symmetry_cell_setting triclinic
_symmetry_space_group_name_Hall '-P 1'
_symmetry_space_group_name_H-M 'P -1'
_atom_sites_solution_hydrogens difmap
_atom_sites_solution_primary direct
_atom_sites_solution_secondary difmap
_audit_creation_method SHELXL-97
_cell_angle_alpha 87.182(3)
_cell_angle_beta 84.305(4)
_cell_angle_gamma 66.336(3)
_cell_formula_units_Z 2
_cell_length_a 9.3133(16)
_cell_length_b 10.9722(19)
_cell_length_c 14.634(3)
_cell_measurement_reflns_used 835
_cell_measurement_temperature 208(2)
_cell_measurement_theta_max 28.78
_cell_measurement_theta_min 2.45
_cell_volume 1362.8(4)
_computing_cell_refinement 'Bruker SAINT'
_computing_data_collection 'Bruker SMART'
_computing_data_reduction 'Bruker SAINT'
_computing_molecular_graphics 'ORTEP3 for Windows (L. J. Farrugia, 1997)'
_computing_publication_material 'WINGX (L.J. Farrugia,1999)'
_computing_structure_refinement 'SHELXL-97 (Sheldrick,1997)'
_computing_structure_solution 'SHELXS-97 (Sheldrick, 1990)'
_diffrn_ambient_temperature 208(2)
_diffrn_measured_fraction_theta_full 0.985
_diffrn_measured_fraction_theta_max 0.851
_diffrn_measurement_device_type 'CCD area detector'
_diffrn_measurement_method 'omega scans'
_diffrn_radiation_monochromator graphite
_diffrn_radiation_source 'fine-focus sealed tube'
_diffrn_radiation_type MoK\a
_diffrn_radiation_wavelength 0.71073
_diffrn_reflns_av_R_equivalents 0.0229
_diffrn_reflns_av_sigmaI/netI 0.0505
_diffrn_reflns_limit_h_max 12
_diffrn_reflns_limit_h_min -8
_diffrn_reflns_limit_k_max 14
_diffrn_reflns_limit_k_min -11
_diffrn_reflns_limit_l_max 19
_diffrn_reflns_limit_l_min -19
_diffrn_reflns_number 9165
_diffrn_reflns_theta_full 25.00
_diffrn_reflns_theta_max 29.53
_diffrn_reflns_theta_min 2.03
_exptl_absorpt_coefficient_mu 0.893
_exptl_absorpt_correction_type multi-scan
_exptl_crystal_colour red
_exptl_crystal_density_diffrn 1.853
_exptl_crystal_density_method 'not measured'
_exptl_crystal_description prism
_exptl_crystal_F_000 784
_exptl_crystal_size_max 0.20
_exptl_crystal_size_mid 0.10
_exptl_crystal_size_min 0.02
_refine_diff_density_max 0.454
_refine_diff_density_min -0.525
_refine_diff_density_rms 0.094
_refine_ls_extinction_method none
_refine_ls_goodness_of_fit_ref 1.127
_refine_ls_hydrogen_treatment refall
_refine_ls_matrix_type full
_refine_ls_number_parameters 522
_refine_ls_number_reflns 6477
_refine_ls_number_restraints 4
_refine_ls_restrained_S_all 1.127
_refine_ls_R_factor_all 0.0811
_refine_ls_R_factor_gt 0.0533
_refine_ls_shift/su_max 0.003
_refine_ls_shift/su_mean 0.000
_refine_ls_structure_factor_coef Fsqd
_refine_ls_weighting_details 'calc w=1/[\s^2^(Fo^2^)+(0.0289P)^2^+2.8008P] where P=(Fo^2^+2Fc^2^)/3'
_refine_ls_weighting_scheme calc
_refine_ls_wR_factor_gt 0.1008
_refine_ls_wR_factor_ref 0.1120
_reflns_number_gt 4977
_reflns_number_total 6477
_reflns_threshold_expression >2sigma(I)
_cod_data_source_file b818793b.txt
_cod_data_source_block c1256fin
_cod_depositor_comments
;
The following automatic conversions were performed:
'_symmetry_cell_setting' value 'Triclinic' changed to 'triclinic'
according to '/home/saulius/struct/CIF-dictionaries/cif_core.dic'
dictionary named 'cif_core.dic' version 2.4.1 from 2010-06-29.

Automatic conversion script
Id: cif_fix_enum 1527 2010-12-29 10:47:43Z saulius 
;
_cod_original_sg_symbol_H-M P-1
_cod_database_code 7001402

loop_
_symmetry_equiv_pos_as_xyz
'x, y, z'
'-x, -y, -z'

loop_
_atom_site_label
_atom_site_type_symbol
_atom_site_fract_x
_atom_site_fract_y
_atom_site_fract_z
_atom_site_U_iso_or_equiv
_atom_site_adp_type
_atom_site_occupancy
_atom_site_symmetry_multiplicity
_atom_site_calc_flag
_atom_site_refinement_flags
_atom_site_disorder_assembly
_atom_site_disorder_group
Co1 Co 0.75264(5) 0.40927(5) 0.23342(3) 0.01555(11) Uani 1 1 d . . .
S1 S 0.73787(10) 0.77596(8) 0.41286(6) 0.01846(18) Uani 1 1 d . . .
S2 S 0.73175(10) 0.05251(8) 0.07363(6) 0.01995(18) Uani 1 1 d . . .
O1 O 0.8398(3) 0.6346(2) 0.17542(18) 0.0230(5) Uani 1 1 d . . .
O2 O 0.4776(3) 0.3753(3) 0.1701(2) 0.0256(6) Uani 1 1 d . . .
O3 O 0.4817(3) 0.6286(2) 0.32369(19) 0.0242(6) Uani 1 1 d . . .
O4 O 0.8488(3) 0.1255(2) 0.28918(18) 0.0217(5) Uani 1 1 d . . .
O5 O 0.9224(3) 0.4243(3) 0.39165(16) 0.0218(5) Uani 1 1 d . . .
O6 O 0.9164(3) 0.2837(3) 0.05633(17) 0.0235(5) Uani 1 1 d . . .
O7 O 0.1382(4) 0.7711(3) 0.51165(18) 0.0326(7) Uani 1 1 d . . .
O8 O 0.0516(3) 0.7728(3) 0.15307(17) 0.0261(6) Uani 1 1 d . . .
O9 O 0.7658(3) 0.8975(2) 0.4102(2) 0.0296(6) Uani 1 1 d . . .
O10 O 0.5816(3) 0.8013(3) 0.3823(2) 0.0368(7) Uani 1 1 d . . .
O11 O 0.8599(3) 0.6758(2) 0.34911(17) 0.0257(6) Uani 1 1 d . . .
O12 O 0.7473(3) 0.7155(3) 0.50430(17) 0.0324(6) Uani 1 1 d . . .
O13 O 0.5838(3) 0.1161(3) 0.1322(2) 0.0346(7) Uani 1 1 d . . .
O14 O 0.7141(3) 0.1114(3) -0.01850(17) 0.0289(6) Uani 1 1 d . . .
O15 O 0.7775(3) -0.0919(2) 0.07123(18) 0.0266(6) Uani 1 1 d . . .
O16 O 0.8592(3) 0.0765(3) 0.11300(19) 0.0329(6) Uani 1 1 d . . .
N1 N 0.7368(3) 0.5710(3) 0.17379(19) 0.0186(6) Uani 1 1 d . . .
N2 N 0.5852(3) 0.4357(3) 0.1567(2) 0.0192(6) Uani 1 1 d . . .
N3 N 0.5929(4) 0.7460(3) 0.0786(2) 0.0257(7) Uani 1 1 d . . .
N4 N 0.3844(4) 0.6041(3) 0.0845(2) 0.0250(7) Uani 1 1 d . . .
N5 N 0.5874(3) 0.4956(3) 0.3282(2) 0.0188(6) Uani 1 1 d . . .
N6 N 0.7382(3) 0.2570(3) 0.29587(19) 0.0162(6) Uani 1 1 d . . .
N7 N 0.3790(4) 0.4643(3) 0.4133(2) 0.0286(7) Uani 1 1 d . . .
N8 N 0.5898(4) 0.1822(3) 0.4050(3) 0.0276(7) Uani 1 1 d . . .
N9 N 0.9295(3) 0.3905(3) 0.29981(18) 0.0165(6) Uani 1 1 d . . .
N10 N 0.9244(3) 0.3075(3) 0.14824(18) 0.0175(6) Uani 1 1 d . . .
N11 N 1.1926(4) 0.2502(3) 0.3157(2) 0.0258(7) Uani 1 1 d . . .
N12 N 1.1965(4) 0.1910(3) 0.1232(2) 0.0266(7) Uani 1 1 d . . .
N13 N 0.1394(4) 0.7544(3) 0.4169(2) 0.0233(6) Uani 1 1 d . . .
N14 N 0.0430(4) 0.7990(3) 0.2460(2) 0.0238(7) Uani 1 1 d . . .
N15 N 0.1503(5) 0.9676(4) 0.4069(3) 0.0330(8) Uani 1 1 d . . .
N16 N 0.2061(4) 0.9095(3) 0.2144(2) 0.0252(7) Uani 1 1 d . . .
C1 C 0.6221(4) 0.6306(3) 0.1220(2) 0.0168(6) Uani 1 1 d . . .
C2 C 0.5223(4) 0.5539(3) 0.1194(2) 0.0174(7) Uani 1 1 d . . .
C3 C 0.5206(4) 0.4203(3) 0.3691(2) 0.0203(7) Uani 1 1 d . . .
C4 C 0.6212(4) 0.2766(3) 0.3581(2) 0.0184(7) Uani 1 1 d . . .
C5 C 1.0664(4) 0.3020(3) 0.2694(2) 0.0179(7) Uani 1 1 d . . .
C6 C 1.0659(4) 0.2635(3) 0.1736(2) 0.0186(7) Uani 1 1 d . . .
C7 C 0.1381(4) 0.8596(3) 0.3729(2) 0.0216(7) Uani 1 1 d . . .
C8 C 0.1310(4) 0.8558(3) 0.2724(2) 0.0206(7) Uani 1 1 d . . .
O17 O 0.4385(3) 0.0032(3) 0.2617(2) 0.0297(6) Uani 1 1 d D . .
O18 O 0.8574(5) 0.5057(4) -0.0695(3) 0.0582(10) Uani 1 1 d D . .
H1O H 0.842(5) 0.648(4) 0.234(3) 0.030(12) Uiso 1 1 d . . .
H2O H 0.525(5) 0.299(5) 0.159(3) 0.031(12) Uiso 1 1 d . . .
H3A H 0.657(5) 0.785(4) 0.091(3) 0.036(12) Uiso 1 1 d . . .
H3B H 0.511(5) 0.782(4) 0.054(3) 0.023(11) Uiso 1 1 d . . .
H3O H 0.520(6) 0.679(5) 0.345(3) 0.046(15) Uiso 1 1 d . . .
H4A H 0.327(5) 0.558(4) 0.092(3) 0.028(11) Uiso 1 1 d . . .
H4B H 0.358(6) 0.682(5) 0.064(3) 0.044(14) Uiso 1 1 d . . .
H4O H 0.848(5) 0.108(4) 0.235(3) 0.025(11) Uiso 1 1 d . . .
H5O H 0.897(5) 0.507(5) 0.393(3) 0.042(14) Uiso 1 1 d . . .
H6O H 0.893(5) 0.223(4) 0.059(3) 0.027(12) Uiso 1 1 d . . .
H7A H 0.317(6) 0.552(6) 0.412(3) 0.054(15) Uiso 1 1 d . . .
H7B H 0.345(5) 0.414(4) 0.438(3) 0.029(12) Uiso 1 1 d . . .
H7O H 0.136(7) 0.695(6) 0.524(4) 0.072(19) Uiso 1 1 d . . .
H8A H 0.648(5) 0.106(5) 0.395(3) 0.031(12) Uiso 1 1 d . . .
H8B H 0.523(6) 0.201(5) 0.445(4) 0.054(17) Uiso 1 1 d . . .
H8O H -0.035(7) 0.838(6) 0.133(4) 0.08(2) Uiso 1 1 d . . .
H11A H 1.184(5) 0.272(4) 0.371(3) 0.031(12) Uiso 1 1 d . . .
H11B H 1.272(5) 0.187(4) 0.294(3) 0.016(10) Uiso 1 1 d . . .
H12A H 1.194(5) 0.169(4) 0.073(3) 0.029(12) Uiso 1 1 d . . .
H12B H 1.280(6) 0.178(5) 0.137(3) 0.048(16) Uiso 1 1 d . . .
H14 H -0.011(7) 0.763(6) 0.286(4) 0.071(18) Uiso 1 1 d . . .
H15A H 0.152(5) 0.970(5) 0.465(4) 0.040(13) Uiso 1 1 d . . .
H15B H 0.102(6) 1.038(5) 0.380(4) 0.052(16) Uiso 1 1 d . . .
H16A H 0.194(6) 0.907(6) 0.145(4) 0.075(18) Uiso 1 1 d . . .
H16B H 0.267(5) 0.939(5) 0.235(3) 0.038(13) Uiso 1 1 d . . .
H17A H 0.506(6) 0.016(6) 0.214(3) 0.09(2) Uiso 1 1 d D . .
H17B H 0.490(7) -0.050(6) 0.310(3) 0.10(2) Uiso 1 1 d D . .
H18A H 0.878(16) 0.438(10) -0.022(7) 0.28(7) Uiso 1 1 d D . .
H18B H 0.946(8) 0.454(9) -0.112(6) 0.19(4) Uiso 1 1 d D . .

loop_
_atom_site_aniso_label
_atom_site_aniso_U_11
_atom_site_aniso_U_22
_atom_site_aniso_U_33
_atom_site_aniso_U_23
_atom_site_aniso_U_13
_atom_site_aniso_U_12
Co1 0.0160(2) 0.0140(2) 0.0164(2) 0.00123(16) -0.00103(16) -0.00602(17)
S1 0.0199(4) 0.0155(4) 0.0206(4) -0.0007(3) 0.0010(3) -0.0082(3)
S2 0.0263(4) 0.0152(4) 0.0180(4) 0.0014(3) -0.0020(3) -0.0081(3)
O1 0.0269(14) 0.0254(14) 0.0237(14) 0.0034(11) -0.0039(11) -0.0177(11)
O2 0.0180(13) 0.0179(14) 0.0436(17) 0.0010(12) -0.0049(11) -0.0097(11)
O3 0.0194(12) 0.0106(12) 0.0394(16) -0.0021(10) -0.0012(11) -0.0028(10)
O4 0.0237(13) 0.0128(12) 0.0219(14) -0.0002(10) -0.0011(10) -0.0004(10)
O5 0.0291(14) 0.0171(13) 0.0184(12) -0.0024(10) -0.0020(10) -0.0082(11)
O6 0.0305(14) 0.0270(14) 0.0172(13) -0.0007(10) -0.0028(10) -0.0158(12)
O7 0.0481(18) 0.0321(16) 0.0194(14) 0.0050(12) -0.0028(12) -0.0185(14)
O8 0.0268(14) 0.0300(15) 0.0211(13) -0.0015(11) -0.0050(11) -0.0101(12)
O9 0.0286(14) 0.0172(13) 0.0443(17) -0.0015(11) 0.0026(12) -0.0117(11)
O10 0.0254(15) 0.0246(15) 0.062(2) 0.0009(14) -0.0153(14) -0.0093(12)
O11 0.0307(14) 0.0227(13) 0.0225(13) -0.0057(10) 0.0066(11) -0.0108(11)
O12 0.0502(18) 0.0375(16) 0.0173(13) 0.0018(11) 0.0019(12) -0.0268(14)
O13 0.0352(16) 0.0265(15) 0.0362(16) -0.0019(12) 0.0118(12) -0.0094(12)
O14 0.0310(14) 0.0290(15) 0.0218(13) 0.0058(11) -0.0036(11) -0.0071(12)
O15 0.0310(14) 0.0167(13) 0.0345(15) 0.0014(11) -0.0044(11) -0.0119(11)
O16 0.0429(17) 0.0361(16) 0.0282(15) -0.0013(12) -0.0100(12) -0.0230(14)
N1 0.0181(14) 0.0192(14) 0.0215(15) 0.0013(11) -0.0041(11) -0.0100(12)
N2 0.0196(14) 0.0184(15) 0.0227(15) 0.0015(11) -0.0033(11) -0.0107(12)
N3 0.0249(17) 0.0229(17) 0.0319(18) 0.0099(13) -0.0106(14) -0.0116(14)
N4 0.0196(15) 0.0212(17) 0.0359(19) 0.0039(14) -0.0087(13) -0.0089(14)
N5 0.0179(14) 0.0146(14) 0.0227(15) 0.0007(11) -0.0004(11) -0.0055(11)
N6 0.0175(14) 0.0090(13) 0.0193(14) 0.0007(10) -0.0017(11) -0.0024(11)
N7 0.0253(17) 0.0168(16) 0.040(2) -0.0002(14) 0.0100(14) -0.0075(14)
N8 0.0286(18) 0.0176(17) 0.0344(19) 0.0003(14) 0.0088(15) -0.0098(14)
N9 0.0212(14) 0.0159(14) 0.0112(13) 0.0003(10) -0.0021(10) -0.0060(11)
N10 0.0197(14) 0.0198(14) 0.0141(14) -0.0012(11) -0.0017(11) -0.0089(12)
N11 0.0214(16) 0.0279(18) 0.0208(17) -0.0050(13) -0.0033(13) -0.0012(14)
N12 0.0214(17) 0.0330(19) 0.0224(18) -0.0056(14) 0.0001(13) -0.0078(14)
N13 0.0249(16) 0.0248(16) 0.0191(15) 0.0006(12) -0.0016(12) -0.0088(13)
N14 0.0259(16) 0.0271(17) 0.0207(16) 0.0026(12) -0.0016(12) -0.0135(14)
N15 0.054(2) 0.0274(19) 0.0186(18) 0.0002(14) -0.0017(16) -0.0179(18)
N16 0.0300(17) 0.0280(17) 0.0234(17) 0.0030(13) -0.0026(13) -0.0181(14)
C1 0.0200(16) 0.0152(16) 0.0147(16) 0.0004(12) -0.0004(12) -0.0068(13)
C2 0.0177(16) 0.0184(16) 0.0149(16) -0.0015(12) -0.0024(12) -0.0056(13)
C3 0.0218(17) 0.0169(17) 0.0209(17) -0.0018(13) 0.0017(13) -0.0070(14)
C4 0.0213(17) 0.0134(16) 0.0206(17) 0.0012(13) -0.0014(13) -0.0073(13)
C5 0.0197(16) 0.0164(16) 0.0181(17) 0.0016(12) -0.0015(13) -0.0079(13)
C6 0.0207(16) 0.0159(16) 0.0194(17) 0.0015(13) 0.0005(13) -0.0083(13)
C7 0.0196(17) 0.0206(17) 0.0220(18) -0.0004(14) 0.0031(13) -0.0065(14)
C8 0.0175(16) 0.0184(17) 0.0242(18) 0.0017(13) -0.0036(13) -0.0052(13)
O17 0.0218(14) 0.0311(15) 0.0347(16) 0.0015(12) -0.0041(12) -0.0087(12)
O18 0.053(2) 0.044(2) 0.074(3) -0.005(2) 0.006(2) -0.0186(18)

loop_
_atom_type_symbol
_atom_type_description
_atom_type_scat_dispersion_real
_atom_type_scat_dispersion_imag
_atom_type_scat_source
Co Co 0.3494 0.9721 'International Tables Vol C Tables 4.2.6.8 and 6.1.1.4'
S S 0.1246 0.1234 'International Tables Vol C Tables 4.2.6.8 and 6.1.1.4'
O O 0.0106 0.0060 'International Tables Vol C Tables 4.2.6.8 and 6.1.1.4'
N N 0.0061 0.0033 'International Tables Vol C Tables 4.2.6.8 and 6.1.1.4'
C C 0.0033 0.0016 'International Tables Vol C Tables 4.2.6.8 and 6.1.1.4'
H H 0.0000 0.0000 'International Tables Vol C Tables 4.2.6.8 and 6.1.1.4'

loop_
_geom_angle_atom_site_label_1
_geom_angle_atom_site_label_2
_geom_angle_atom_site_label_3
_geom_angle
_geom_angle_site_symmetry_1
_geom_angle_site_symmetry_3
_geom_angle_publ_flag
N1 Co1 N6 172.25(12) . . ?
N1 Co1 N10 91.66(12) . . ?
N6 Co1 N10 94.50(12) . . ?
N1 Co1 N5 94.08(12) . . ?
N6 Co1 N5 79.97(12) . . ?
N10 Co1 N5 173.82(12) . . ?
N1 Co1 N9 95.22(12) . . ?
N6 Co1 N9 90.55(12) . . ?
N10 Co1 N9 79.18(12) . . ?
N5 Co1 N9 98.00(12) . . ?
N1 Co1 N2 79.99(12) . . ?
N6 Co1 N2 94.54(12) . . ?
N10 Co1 N2 97.40(12) . . ?
N5 Co1 N2 85.85(12) . . ?
N9 Co1 N2 174.10(12) . . ?
O9 S1 O12 112.53(17) . . ?
O9 S1 O10 111.12(16) . . ?
O12 S1 O10 108.33(18) . . ?
O9 S1 O11 109.40(15) . . ?
O12 S1 O11 107.53(16) . . ?
O10 S1 O11 107.74(17) . . ?
O14 S2 O15 111.43(16) . . ?
O14 S2 O13 109.79(16) . . ?
O15 S2 O13 110.42(16) . . ?
O14 S2 O16 108.20(17) . . ?
O15 S2 O16 107.80(16) . . ?
O13 S2 O16 109.13(17) . . ?
N1 O1 H1O 105(3) . . ?
N2 O2 H2O 107(3) . . ?
N5 O3 H3O 110(3) . . ?
N6 O4 H4O 102(3) . . ?
N9 O5 H5O 107(3) . . ?
N10 O6 H6O 104(3) . . ?
N13 O7 H7O 92(4) . . ?
N14 O8 H8O 104(4) . . ?
C1 N1 O1 113.9(3) . . ?
C1 N1 Co1 118.7(2) . . ?
O1 N1 Co1 127.3(2) . . ?
C2 N2 O2 111.5(3) . . ?
C2 N2 Co1 115.7(2) . . ?
O2 N2 Co1 125.5(2) . . ?
C1 N3 H3A 114(3) . . ?
C1 N3 H3B 120(3) . . ?
H3A N3 H3B 125(4) . . ?
C2 N4 H4A 117(3) . . ?
C2 N4 H4B 115(3) . . ?
H4A N4 H4B 127(4) . . ?
C3 N5 O3 111.8(3) . . ?
C3 N5 Co1 115.1(2) . . ?
O3 N5 Co1 123.8(2) . . ?
C4 N6 O4 114.8(3) . . ?
C4 N6 Co1 117.8(2) . . ?
O4 N6 Co1 127.0(2) . . ?
C3 N7 H7A 120(3) . . ?
C3 N7 H7B 121(3) . . ?
H7A N7 H7B 119(4) . . ?
C4 N8 H8A 118(3) . . ?
C4 N8 H8B 120(4) . . ?
H8A N8 H8B 121(5) . . ?
C5 N9 O5 113.4(3) . . ?
C5 N9 Co1 116.6(2) . . ?
O5 N9 Co1 126.0(2) . . ?
C6 N10 O6 114.4(3) . . ?
C6 N10 Co1 118.7(2) . . ?
O6 N10 Co1 126.7(2) . . ?
C5 N11 H11A 118(3) . . ?
C5 N11 H11B 120(3) . . ?
H11A N11 H11B 121(4) . . ?
C6 N12 H12A 121(3) . . ?
C6 N12 H12B 122(4) . . ?
H12A N12 H12B 115(5) . . ?
C7 N13 O7 109.8(3) . . ?
C8 N14 O8 118.5(3) . . ?
C8 N14 H14 123(4) . . ?
O8 N14 H14 117(4) . . ?
C7 N15 H15A 117(3) . . ?
C7 N15 H15B 114(4) . . ?
H15A N15 H15B 118(5) . . ?
C8 N16 H16A 119(3) . . ?
C8 N16 H16B 118(3) . . ?
H16A N16 H16B 123(4) . . ?
N1 C1 N3 125.6(3) . . ?
N1 C1 C2 111.0(3) . . ?
N3 C1 C2 123.4(3) . . ?
N2 C2 N4 125.3(3) . . ?
N2 C2 C1 112.4(3) . . ?
N4 C2 C1 122.3(3) . . ?
N5 C3 N7 125.1(3) . . ?
N5 C3 C4 112.1(3) . . ?
N7 C3 C4 122.7(3) . . ?
N6 C4 N8 125.7(3) . . ?
N6 C4 C3 111.5(3) . . ?
N8 C4 C3 122.8(3) . . ?
N9 C5 N11 126.0(3) . . ?
N9 C5 C6 111.6(3) . . ?
N11 C5 C6 122.4(3) . . ?
N10 C6 N12 125.9(3) . . ?
N10 C6 C5 111.4(3) . . ?
N12 C6 C5 122.6(3) . . ?
N13 C7 N15 127.9(3) . . ?
N13 C7 C8 114.5(3) . . ?
N15 C7 C8 117.5(3) . . ?
N14 C8 N16 122.7(4) . . ?
N14 C8 C7 115.9(3) . . ?
N16 C8 C7 121.4(3) . . ?
H17A O17 H17B 114(5) . . ?
H18A O18 H18B 96(9) . . ?

loop_
_geom_bond_atom_site_label_1
_geom_bond_atom_site_label_2
_geom_bond_distance
_geom_bond_site_symmetry_2
_geom_bond_publ_flag
Co1 N1 1.896(3) . ?
Co1 N6 1.911(3) . ?
Co1 N10 1.915(3) . ?
Co1 N5 1.930(3) . ?
Co1 N9 1.930(3) . ?
Co1 N2 1.931(3) . ?
S1 O9 1.455(3) . ?
S1 O12 1.459(3) . ?
S1 O10 1.479(3) . ?
S1 O11 1.502(2) . ?
S2 O14 1.461(3) . ?
S2 O15 1.468(3) . ?
S2 O13 1.474(3) . ?
S2 O16 1.488(3) . ?
O1 N1 1.397(4) . ?
O1 H1O 0.87(4) . ?
O2 N2 1.400(4) . ?
O2 H2O 0.79(4) . ?
O3 N5 1.397(4) . ?
O3 H3O 0.85(5) . ?
O4 N6 1.397(3) . ?
O4 H4O 0.82(4) . ?
O5 N9 1.400(4) . ?
O5 H5O 0.85(5) . ?
O6 N10 1.398(4) . ?
O6 H6O 0.77(4) . ?
O7 N13 1.406(4) . ?
O7 H7O 0.86(6) . ?
O8 N14 1.392(4) . ?
O8 H8O 0.90(6) . ?
N1 C1 1.302(4) . ?
N2 C2 1.307(4) . ?
N3 C1 1.326(4) . ?
N3 H3A 0.90(5) . ?
N3 H3B 0.82(4) . ?
N4 C2 1.323(4) . ?
N4 H4A 0.87(4) . ?
N4 H4B 0.84(5) . ?
N5 C3 1.311(4) . ?
N6 C4 1.303(4) . ?
N7 C3 1.319(4) . ?
N7 H7A 0.91(5) . ?
N7 H7B 0.80(4) . ?
N8 C4 1.328(4) . ?
N8 H8A 0.80(5) . ?
N8 H8B 0.78(5) . ?
N9 C5 1.304(4) . ?
N10 C6 1.295(4) . ?
N11 C5 1.322(4) . ?
N11 H11A 0.84(5) . ?
N11 H11B 0.83(4) . ?
N12 C6 1.326(4) . ?
N12 H12A 0.79(5) . ?
N12 H12B 0.78(5) . ?
N13 C7 1.290(4) . ?
N14 C8 1.307(5) . ?
N14 H14 0.91(6) . ?
N15 C7 1.357(5) . ?
N15 H15A 0.85(5) . ?
N15 H15B 0.83(5) . ?
N16 C8 1.311(5) . ?
N16 H16A 1.03(6) . ?
N16 H16B 0.84(5) . ?
C1 C2 1.486(5) . ?
C3 C4 1.483(5) . ?
C5 C6 1.485(5) . ?
C7 C8 1.482(5) . ?
O17 H17A 0.94(2) . ?
O17 H17B 0.94(2) . ?
O18 H18A 0.97(2) . ?
O18 H18B 0.97(2) . ?
